data_7206906
loop_
_publ_author_name
'Fuller, Rebecca O.'
'Griffith, Christopher S.'
'Koutsantonis, George A.'
'Lapere, Kim M.'
'Skelton, Brian W.'
'Spackman, Mark A.'
'White, Allan H.'
'Wild, Duncan A.'

_publ_section_title
;
 Seemingly simple group 8 cyclopentadienyl dicarbonyl metal halides: From
 little things, interesting things grow
;
_journal_issue 3
_journal_name_full CrystEngComm
_journal_page_first 812
_journal_paper_doi 10.1039/c1ce05439b
_journal_volume 14
_journal_year 2012
_chemical_formula_moiety 'C7 H5 Cl O2 Ru'
_chemical_formula_sum 'C7 H5 Cl O2 Ru'
_chemical_formula_weight 257.63
_chemical_name_systematic
;
?
;
_space_group_IT_number 14
_symmetry_cell_setting monoclinic
_symmetry_space_group_name_Hall '-P 2ybc'
_symmetry_space_group_name_H-M 'P 1 21/c 1'
_atom_sites_solution_hydrogens geom
_atom_sites_solution_primary direct
_atom_sites_solution_secondary difmap
_audit_creation_date 2010-10-04T13:25:31-00:00
_audit_creation_method 'WinGX routine CIF_UPDATE'
_cell_angle_alpha 90
_cell_angle_beta 99.859(3)
_cell_angle_gamma 90
_cell_formula_units_Z 4
_cell_length_a 6.6793(10)
_cell_length_b 10.676(2)
_cell_length_c 12.150(2)
_cell_measurement_reflns_used 5015
_cell_measurement_temperature 296(2)
_cell_measurement_theta_max 28.9
_cell_measurement_theta_min 2.2
_cell_volume 853.6(2)
_computing_cell_refinement 'Siemens SAINT (Siemens, 1995)'
_computing_data_collection 'Siemens SMART (Siemens, 1995)'
_computing_data_reduction 'xtal ADDREF SORTRF'
_computing_molecular_graphics ortepII
_computing_publication_material WinGX
_computing_structure_refinement 'SHELXL-97 (Sheldrick, 2008)'
_computing_structure_solution SIR92
_diffrn_ambient_temperature 296(2)
_diffrn_measured_fraction_theta_full 0.995
_diffrn_measured_fraction_theta_max 0.939
_diffrn_radiation_monochromator graphite
_diffrn_radiation_type MoK\a
_diffrn_radiation_wavelength 0.71073
_diffrn_reflns_av_unetI/netI 0.0079
_diffrn_reflns_limit_h_max 8
_diffrn_reflns_limit_h_min -8
_diffrn_reflns_limit_k_max 14
_diffrn_reflns_limit_k_min -14
_diffrn_reflns_limit_l_max 16
_diffrn_reflns_limit_l_min -16
_diffrn_reflns_number 8391
_diffrn_reflns_theta_full 28
_diffrn_reflns_theta_max 29.02
_diffrn_reflns_theta_min 2.56
_exptl_absorpt_coefficient_mu 2.093
_exptl_absorpt_correction_T_max 0.86
_exptl_absorpt_correction_T_min 0.43
_exptl_absorpt_correction_type multi-scan
_exptl_absorpt_process_details
;
SADABS; Sheldrick, 1996
;
_exptl_crystal_colour brown
_exptl_crystal_density_diffrn 2.005
_exptl_crystal_density_method 'not measured'
_exptl_crystal_description block
_exptl_crystal_F_000 496
_exptl_crystal_size_max 0.45
_exptl_crystal_size_mid 0.30
_exptl_crystal_size_min 0.20
_refine_diff_density_max 0.52
_refine_diff_density_min -0.416
_refine_diff_density_rms 0.071
_refine_ls_extinction_method none
_refine_ls_goodness_of_fit_ref 0.938
_refine_ls_hydrogen_treatment constr
_refine_ls_matrix_type full
_refine_ls_number_parameters 100
_refine_ls_number_reflns 2131
_refine_ls_number_restraints 0
_refine_ls_restrained_S_all 0.938
_refine_ls_R_factor_all 0.0267
_refine_ls_R_factor_gt 0.0242
_refine_ls_shift/su_max 0.01
_refine_ls_shift/su_mean 0.002
_refine_ls_structure_factor_coef Fsqd
_refine_ls_weighting_details 'calc w=1/[\s^2^(Fo^2^)+(0.0374P)^2^+0.7146P] where P=(Fo^2^+2Fc^2^)/3'
_refine_ls_weighting_scheme calc
_refine_ls_wR_factor_gt 0.0621
_refine_ls_wR_factor_ref 0.065
_reflns_number_gt 1923
_reflns_number_total 2131
_reflns_threshold_expression I>2\s(I)
_cod_data_source_file c1ce05439b.txt
_cod_data_source_block gk54
_cod_original_sg_symbol_Hall -p_2ybc
_cod_original_sg_symbol_H-M p_1_21/c_1
_cod_database_code 7206906

loop_
_symmetry_equiv_pos_as_xyz
'x, y, z'
'-x, y+1/2, -z+1/2'
'-x, -y, -z'
'x, -y-1/2, z-1/2'

loop_
_atom_site_label
_atom_site_type_symbol
_atom_site_fract_x
_atom_site_fract_y
_atom_site_fract_z
_atom_site_U_iso_or_equiv
_atom_site_adp_type
_atom_site_occupancy
_atom_site_symmetry_multiplicity
_atom_site_calc_flag
_atom_site_refinement_flags
Ru1 Ru 0.43557(3) 0.743300(16) 0.583491(14) 0.04127(8) Uani 1 1 d .
Cl1 Cl 0.32293(13) 0.59099(7) 0.70610(6) 0.0696(2) Uani 1 1 d .
C11 C 0.2163(5) 0.7031(4) 0.4697(2) 0.0699(8) Uani 1 1 d .
O11 O 0.0924(4) 0.6788(4) 0.3975(2) 0.1157(11) Uani 1 1 d .
C12 C 0.2796(4) 0.8683(3) 0.6395(3) 0.0617(6) Uani 1 1 d .
O12 O 0.1868(4) 0.9466(2) 0.6686(2) 0.0915(8) Uani 1 1 d .
C101 C 0.7562(5) 0.6682(4) 0.6189(3) 0.0808(10) Uani 1 1 d .
H101 H 0.7965 0.5983 0.6629 0.097 Uiso 1 1 calc R
C102 C 0.6852(5) 0.6674(3) 0.5018(3) 0.0725(8) Uani 1 1 d .
H102 H 0.6689 0.5977 0.4552 0.087 Uiso 1 1 calc R
C103 C 0.6441(4) 0.7940(3) 0.4698(2) 0.0644(7) Uani 1 1 d .
H103 H 0.596 0.8221 0.3976 0.077 Uiso 1 1 calc R
C104 C 0.6881(4) 0.8691(3) 0.5649(3) 0.0640(7) Uani 1 1 d .
H104 H 0.6748 0.9558 0.5667 0.077 Uiso 1 1 calc R
C105 C 0.7553(4) 0.7924(4) 0.6572(3) 0.0720(8) Uani 1 1 d .
H105 H 0.7927 0.8189 0.7307 0.086 Uiso 1 1 calc R

loop_
_atom_site_aniso_label
_atom_site_aniso_U_11
_atom_site_aniso_U_22
_atom_site_aniso_U_33
_atom_site_aniso_U_23
_atom_site_aniso_U_13
_atom_site_aniso_U_12
Ru1 0.03993(12) 0.05054(13) 0.03245(11) -0.00028(6) 0.00362(8) -0.00339(6)
Cl1 0.0802(5) 0.0708(4) 0.0587(4) 0.0101(3) 0.0149(3) -0.0139(4)
C11 0.0542(15) 0.108(2) 0.0465(14) -0.0049(16) 0.0062(12) -0.0100(16)
O11 0.0689(15) 0.207(4) 0.0626(14) -0.022(2) -0.0119(12) -0.0257(19)
C12 0.0547(14) 0.0628(15) 0.0706(17) -0.0047(13) 0.0192(13) -0.0103(12)
O12 0.0783(15) 0.0782(15) 0.126(2) -0.0287(15) 0.0410(15) -0.0043(12)
C101 0.0519(16) 0.094(2) 0.099(3) 0.039(2) 0.0204(16) 0.0176(15)
C102 0.0631(17) 0.0746(19) 0.087(2) -0.0181(17) 0.0324(16) -0.0031(15)
C103 0.0557(15) 0.090(2) 0.0502(14) 0.0100(15) 0.0154(12) -0.0049(15)
C104 0.0555(15) 0.0640(16) 0.0744(18) 0.0000(14) 0.0163(13) -0.0115(12)
C105 0.0447(14) 0.112(3) 0.0563(16) -0.0029(17) 0.0000(12) -0.0078(16)

loop_
_atom_type_symbol
_atom_type_description
_atom_type_scat_dispersion_real
_atom_type_scat_dispersion_imag
_atom_type_scat_source
C C 0.0033 0.0016 'International Tables Vol C Tables 4.2.6.8 and 6.1.1.4'
H H 0 0 'International Tables Vol C Tables 4.2.6.8 and 6.1.1.4'
Cl Cl 0.1484 0.1585 'International Tables Vol C Tables 4.2.6.8 and 6.1.1.4'
O O 0.0106 0.006 'International Tables Vol C Tables 4.2.6.8 and 6.1.1.4'
Ru Ru -1.2594 0.8363 'International Tables Vol C Tables 4.2.6.8 and 6.1.1.4'

loop_
_geom_angle_atom_site_label_1
_geom_angle_atom_site_label_2
_geom_angle_atom_site_label_3
_geom_angle
C11 Ru1 C12 91.01(14)
C11 Ru1 C103 95.28(12)
C12 Ru1 C103 120.12(13)
C11 Ru1 C104 125.31(13)
C12 Ru1 C104 94.90(12)
C103 Ru1 C104 37.11(12)
C11 Ru1 C102 97.89(14)
C12 Ru1 C102 156.29(12)
C103 Ru1 C102 37.42(13)
C104 Ru1 C102 62.08(12)
C11 Ru1 C105 156.69(13)
C12 Ru1 C105 103.79(14)
C103 Ru1 C105 61.77(12)
C104 Ru1 C105 36.80(12)
C102 Ru1 C105 61.81(13)
C11 Ru1 C101 130.70(16)
C12 Ru1 C101 138.19(15)
C103 Ru1 C101 61.53(12)
C104 Ru1 C101 61.13(12)
C102 Ru1 C101 36.87(14)
C105 Ru1 C101 36.48(14)
C11 Ru1 Cl1 90.81(11)
C12 Ru1 Cl1 90.24(9)
C103 Ru1 Cl1 148.81(10)
C104 Ru1 Cl1 143.30(9)
C102 Ru1 Cl1 111.44(10)
C105 Ru1 Cl1 106.80(10)
C101 Ru1 Cl1 91.65(9)
O11 C11 Ru1 176.1(3)
O12 C12 Ru1 176.7(3)
C105 C101 C102 108.5(3)
C105 C101 Ru1 70.75(17)
C102 C101 Ru1 70.63(17)
C105 C101 H101 125.8
C102 C101 H101 125.8
Ru1 C101 H101 124.5
C103 C102 C101 106.5(3)
C103 C102 Ru1 69.65(16)
C101 C102 Ru1 72.49(18)
C103 C102 H102 126.7
C101 C102 H102 126.7
Ru1 C102 H102 122.8
C104 C103 C102 108.5(3)
C104 C103 Ru1 71.71(16)
C102 C103 Ru1 72.93(16)
C104 C103 H103 125.8
C102 C103 H103 125.8
Ru1 C103 H103 121.3
C103 C104 C105 108.7(3)
C103 C104 Ru1 71.18(16)
C105 C104 Ru1 72.93(17)
C103 C104 H104 125.7
C105 C104 H104 125.7
Ru1 C104 H104 121.9
C101 C105 C104 107.8(3)
C101 C105 Ru1 72.77(17)
C104 C105 Ru1 70.26(16)
C101 C105 H105 126.1
C104 C105 H105 126.1
Ru1 C105 H105 122.6

loop_
_geom_bond_atom_site_label_1
_geom_bond_atom_site_label_2
_geom_bond_distance
Ru1 C11 1.883(3)
Ru1 C12 1.890(3)
Ru1 C103 2.191(3)
Ru1 C104 2.198(3)
Ru1 C102 2.234(3)
Ru1 C105 2.232(3)
Ru1 C101 2.258(3)
Ru1 Cl1 2.4110(8)
C11 O11 1.128(3)
C12 O12 1.132(3)
C101 C105 1.406(6)
C101 C102 1.421(5)
C101 H101 0.93
C102 C103 1.420(5)
C102 H102 0.93
C103 C104 1.396(4)
C103 H103 0.93
C104 C105 1.399(5)
C104 H104 0.93
C105 H105 0.93
